data_1570006
loop_
_publ_author_name
'Mitchell, Travis B.'
'Zhang, Xiaotong'
'Jerozal, Ronald T.'
'Chen, Yu Sheng'
'Wang, SuYin'
'Benedict, Jason B.'

_publ_section_title
;
 Development of a scalar-based geometric parameterization approach for the
 crystal structure landscape of dithienylethene-based crystalline solids.
;
_journal_coeditor_code YC5044
_journal_issue 6
_journal_name_full IUCrJ
_journal_paper_doi 10.1107/S2052252523008060
_journal_volume 10
_journal_year 2023
_chemical_formula_moiety 'C76 H56 N4 O4 S4 Zn2'
_chemical_formula_sum 'C76 H56 N4 O4 S4 Zn2'
_chemical_formula_weight 1348.22
_space_group_crystal_system monoclinic
_space_group_IT_number 15
_space_group_name_Hall '-I 2ya'
_space_group_name_H-M_alt 'I 1 2/a 1'
_atom_sites_solution_hydrogens geom
_atom_sites_solution_primary dual
_audit_creation_date 2022-04-15
_audit_creation_method
;
Olex2 1.5
(compiled 2022.04.07 svn.rca3783a0 for OlexSys, GUI svn.r6498)
;
_cell_angle_alpha 90
_cell_angle_beta 109.8350(10)
_cell_angle_gamma 90
_cell_formula_units_Z 4
_cell_length_a 20.2935(7)
_cell_length_b 16.6798(6)
_cell_length_c 25.1409(12)
_cell_measurement_reflns_used 9980
_cell_measurement_temperature 273.15
_cell_measurement_theta_max 23.46
_cell_measurement_theta_min 2.24
_cell_volume 8005.1(6)
_computing_cell_refinement 'SAINT V8.40B (Bruker AXS, 2016)'
_computing_data_reduction 'SAINT V8.40B (Bruker AXS, 2016)'
_computing_molecular_graphics 'Olex2 1.5 (Dolomanov et al., 2009)'
_computing_publication_material 'Olex2 1.5 (Dolomanov et al., 2009)'
_computing_structure_refinement 'SHELXL 2019/2 (Sheldrick, 2015)'
_computing_structure_solution 'SHELXT 2018/2 (Sheldrick, 2018)'
_diffrn_ambient_temperature 273.15
_diffrn_measured_fraction_theta_full 1.000
_diffrn_measured_fraction_theta_max 1.000
_diffrn_measurement_device_type 'Bruker APEX-II CCD'
_diffrn_measurement_method '\f and \w scans'
_diffrn_radiation_type MoK\a
_diffrn_radiation_wavelength 0.71073
_diffrn_reflns_av_R_equivalents 0.0569
_diffrn_reflns_av_unetI/netI 0.0330
_diffrn_reflns_Laue_measured_fraction_full 1.000
_diffrn_reflns_Laue_measured_fraction_max 1.000
_diffrn_reflns_limit_h_max 25
_diffrn_reflns_limit_h_min -25
_diffrn_reflns_limit_k_max 20
_diffrn_reflns_limit_k_min -20
_diffrn_reflns_limit_l_max 31
_diffrn_reflns_limit_l_min -31
_diffrn_reflns_number 70213
_diffrn_reflns_point_group_measured_fraction_full 1.000
_diffrn_reflns_point_group_measured_fraction_max 1.000
_diffrn_reflns_theta_full 25.242
_diffrn_reflns_theta_max 26.373
_diffrn_reflns_theta_min 1.621
_diffrn_source_current 24.0
_diffrn_source_power 1.2
_diffrn_source_voltage 50.0
_diffrn_standards_number 0
_exptl_absorpt_coefficient_mu 0.748
_exptl_absorpt_correction_T_max 0.7461
_exptl_absorpt_correction_T_min 0.6829
_exptl_absorpt_correction_type multi-scan
_exptl_absorpt_process_details
;
SADABS-2016/2 (Bruker,2016/2) was used for absorption correction.
wR2(int) was 0.1392 before and 0.0646 after correction.
The Ratio of minimum to maximum transmission is 0.9153.
The \l/2 correction factor is Not present.
;
_exptl_crystal_colour colourless
_exptl_crystal_colour_primary colourless
_exptl_crystal_density_diffrn 1.119
_exptl_crystal_description prism
_exptl_crystal_F_000 2784
_exptl_crystal_size_max 0.1
_exptl_crystal_size_mid 0.06
_exptl_crystal_size_min 0.02
_refine_diff_density_max 0.455
_refine_diff_density_min -0.320
_refine_diff_density_rms 0.049
_refine_ls_extinction_method none
_refine_ls_goodness_of_fit_ref 1.060
_refine_ls_hydrogen_treatment constr
_refine_ls_matrix_type full
_refine_ls_number_parameters 408
_refine_ls_number_reflns 8196
_refine_ls_number_restraints 0
_refine_ls_restrained_S_all 1.060
_refine_ls_R_factor_all 0.0435
_refine_ls_R_factor_gt 0.0337
_refine_ls_shift/su_max 0.001
_refine_ls_shift/su_mean 0.000
_refine_ls_structure_factor_coef Fsqd
_refine_ls_weighting_details 'w=1/[\s^2^(Fo^2^)+(0.0355P)^2^+7.8545P] where P=(Fo^2^+2Fc^2^)/3'
_refine_ls_weighting_scheme calc
_refine_ls_wR_factor_gt 0.0841
_refine_ls_wR_factor_ref 0.0893
_reflns_Friedel_coverage 0.000
_reflns_number_gt 6734
_reflns_number_total 8196
_reflns_threshold_expression 'I > 2\s(I)'
_cod_data_source_file yc5044.cif
_cod_data_source_block dte-19
_cod_database_code 1570006
_shelx_shelxl_version_number 2019/2
_shelx_space_group_comment
;
The symmetry employed for this shelxl refinement is uniquely defined
by the following loop, which should always be used as a source of
symmetry information in preference to the above space-group names.
They are only intended as comments.
;
_shelx_estimated_absorpt_t_max 0.985
_shelx_estimated_absorpt_t_min 0.929
_olex2_refinement_description
;
1. Fixed Uiso
 At 1.2 times of:
  All C(H) groups
 At 1.5 times of:
  All C(H,H,H) groups
2.a Aromatic/amide H refined with riding coordinates:
 C3(H3), C4(H4), C5(H5), C6(H6), C7(H7), C9(H9), C14(H14), C15(H15), C16(H16),
 C17(H17), C20(H20), C21(H21), C22(H22), C23(H23), C24(H24), C26(H26), C31(H31),
  C32(H32), C33(H33), C34(H34), C36(H36), C37(H37)
2.b Idealised Me refined as rotating group:
 C12(H12A,H12B,H12C), C29(H29A,H29B,H29C)
;
_smtbx_masks_void_probe_radius 1.2
_smtbx_masks_void_truncation_radius 1.2
_platon_squeeze_void_probe_radius 0.75
_olex2_submission_special_instructions 'No special instructions were received'

loop_
_space_group_symop_operation_xyz
'x, y, z'
'-x+1/2, y, -z'
'x+1/2, y+1/2, z+1/2'
'-x+1, y+1/2, -z+1/2'
'-x, -y, -z'
'x-1/2, -y, z'
'-x+1/2, -y+1/2, -z+1/2'
'x, -y+1/2, z+1/2'

loop_
_atom_site_label
_atom_site_type_symbol
_atom_site_fract_x
_atom_site_fract_y
_atom_site_fract_z
_atom_site_U_iso_or_equiv
_atom_site_adp_type
_atom_site_occupancy
_atom_site_site_symmetry_order
_atom_site_calc_flag
_atom_site_refinement_flags_posn
_atom_site_refinement_flags_adp
_atom_site_refinement_flags_occupancy
_atom_site_disorder_assembly
_atom_site_disorder_group
Zn1 Zn 0.39950(2) 0.30479(2) 0.43045(2) 0.02688(7) Uani 1 1 d . . . . .
S1 S 0.53728(3) 0.42156(3) 0.72837(2) 0.03357(12) Uani 1 1 d . . . . .
S2 S 0.54488(3) 0.74442(3) 0.73354(2) 0.04009(14) Uani 1 1 d . . . . .
O1 O 0.43943(8) 0.19779(8) 0.44251(6) 0.0344(3) Uani 1 1 d . . . . .
O2 O 0.38469(7) 0.16820(8) 0.50381(6) 0.0332(3) Uani 1 1 d . . . . .
N1 N 0.41923(9) 0.35329(10) 0.50764(7) 0.0304(4) Uani 1 1 d . . . . .
N2 N 0.79361(8) 0.79926(9) 0.89446(6) 0.0259(3) Uani 1 1 d . . . . .
C1 C 0.40354(10) 0.54698(12) 0.78255(7) 0.0264(4) Uani 1 1 d . . . . .
C2 C 0.34292(10) 0.50291(11) 0.78975(7) 0.0255(4) Uani 1 1 d . . . . .
C3 C 0.35271(10) 0.43670(12) 0.82466(8) 0.0301(4) Uani 1 1 d . . . . .
H3 H 0.397852 0.419456 0.844942 0.036 Uiso 1 1 calc R U . . .
C4 C 0.29557(12) 0.39591(13) 0.82956(9) 0.0377(5) Uani 1 1 d . . . . .
H4 H 0.302641 0.352458 0.854046 0.045 Uiso 1 1 calc R U . . .
C5 C 0.22844(11) 0.41915(13) 0.79851(10) 0.0397(5) Uani 1 1 d . . . . .
H5 H 0.190248 0.391478 0.801857 0.048 Uiso 1 1 calc R U . . .
C6 C 0.21831(11) 0.48323(15) 0.76272(11) 0.0467(6) Uani 1 1 d . . . . .
H6 H 0.173115 0.498667 0.741073 0.056 Uiso 1 1 calc R U . . .
C7 C 0.27550(11) 0.52531(14) 0.75867(10) 0.0428(5) Uani 1 1 d . . . . .
H7 H 0.268146 0.569278 0.734601 0.051 Uiso 1 1 calc R U . . .
C8 C 0.44326(10) 0.50050(12) 0.75283(8) 0.0278(4) Uani 1 1 d . . . . .
C9 C 0.41271(10) 0.47672(12) 0.69541(8) 0.0276(4) Uani 1 1 d . . . . .
H9 H 0.366727 0.488584 0.673463 0.033 Uiso 1 1 calc R U . . .
C10 C 0.45708(10) 0.43497(12) 0.67558(8) 0.0278(4) Uani 1 1 d . . . . .
C11 C 0.51098(10) 0.47478(13) 0.77676(8) 0.0307(4) Uani 1 1 d . . . . .
C12 C 0.56039(11) 0.48518(15) 0.83599(8) 0.0388(5) Uani 1 1 d . . . . .
H12A H 0.598584 0.519032 0.835825 0.058 Uiso 1 1 calc R U . . .
H12B H 0.578213 0.433798 0.851486 0.058 Uiso 1 1 calc R U . . .
H12C H 0.536081 0.509390 0.858642 0.058 Uiso 1 1 calc R U . . .
C13 C 0.44426(10) 0.40581(12) 0.61817(8) 0.0275(4) Uani 1 1 d . . . . .
C14 C 0.38362(13) 0.42552(16) 0.57444(9) 0.0500(7) Uani 1 1 d . . . . .
H14 H 0.349612 0.456977 0.581438 0.060 Uiso 1 1 calc R U . . .
C15 C 0.37374(12) 0.39862(15) 0.52082(9) 0.0465(6) Uani 1 1 d . . . . .
H15 H 0.332706 0.413105 0.492105 0.056 Uiso 1 1 calc R U . . .
C16 C 0.47704(12) 0.33279(17) 0.54992(10) 0.0535(7) Uani 1 1 d . . . . .
H16 H 0.509330 0.299614 0.541952 0.064 Uiso 1 1 calc R U . . .
C17 C 0.49127(11) 0.35809(15) 0.60446(10) 0.0465(6) Uani 1 1 d . . . . .
H17 H 0.532858 0.342934 0.632284 0.056 Uiso 1 1 calc R U . . .
C18 C 0.41832(10) 0.62348(12) 0.79829(8) 0.0297(4) Uani 1 1 d . . . . .
C19 C 0.38209(10) 0.66856(12) 0.83175(9) 0.0330(4) Uani 1 1 d . . . . .
C20 C 0.34621(12) 0.73895(14) 0.81157(11) 0.0494(6) Uani 1 1 d . . . . .
H20 H 0.344958 0.759403 0.776833 0.059 Uiso 1 1 calc R U . . .
C21 C 0.31180(15) 0.77942(17) 0.84334(14) 0.0662(8) Uani 1 1 d . . . . .
H21 H 0.286544 0.825777 0.829021 0.079 Uiso 1 1 calc R U . . .
C22 C 0.31504(17) 0.75126(19) 0.89534(14) 0.0738(9) Uani 1 1 d . . . . .
H22 H 0.291945 0.778299 0.916195 0.089 Uiso 1 1 calc R U . . .
C23 C 0.35246(17) 0.68301(19) 0.91654(12) 0.0695(9) Uani 1 1 d . . . . .
H23 H 0.355828 0.664787 0.952331 0.083 Uiso 1 1 calc R U . . .
C24 C 0.38519(13) 0.64119(15) 0.88513(9) 0.0479(6) Uani 1 1 d . . . . .
H24 H 0.409526 0.594351 0.899609 0.057 Uiso 1 1 calc R U . . .
C25 C 0.47395(11) 0.66908(12) 0.78486(8) 0.0319(4) Uani 1 1 d . . . . .
C26 C 0.53750(10) 0.69243(11) 0.82694(8) 0.0263(4) Uani 1 1 d . . . . .
H26 H 0.548086 0.680978 0.865141 0.032 Uiso 1 1 calc R U . . .
C27 C 0.58185(10) 0.73350(11) 0.80602(8) 0.0259(4) Uani 1 1 d . . . . .
C28 C 0.46988(12) 0.69453(14) 0.73168(9) 0.0423(6) Uani 1 1 d . . . . .
C29 C 0.41018(16) 0.68577(19) 0.67688(10) 0.0712(10) Uani 1 1 d . . . . .
H29A H 0.426302 0.659035 0.649774 0.107 Uiso 1 1 calc R U . . .
H29B H 0.392554 0.737850 0.662834 0.107 Uiso 1 1 calc R U . . .
H29C H 0.373511 0.654813 0.682998 0.107 Uiso 1 1 calc R U . . .
C30 C 0.65295(10) 0.76085(10) 0.83683(7) 0.0239(4) Uani 1 1 d . . . . .
C31 C 0.68531(10) 0.74174(11) 0.89392(8) 0.0270(4) Uani 1 1 d . . . . .
H31 H 0.660161 0.716285 0.913838 0.032 Uiso 1 1 calc R U . . .
C32 C 0.75464(10) 0.76092(12) 0.92037(8) 0.0280(4) Uani 1 1 d . . . . .
H32 H 0.775680 0.746646 0.958128 0.034 Uiso 1 1 calc R U . . .
C33 C 0.76135(10) 0.82177(11) 0.84025(8) 0.0287(4) Uani 1 1 d . . . . .
H33 H 0.786681 0.850802 0.822138 0.034 Uiso 1 1 calc R U . . .
C34 C 0.69274(10) 0.80357(11) 0.81080(8) 0.0279(4) Uani 1 1 d . . . . .
H34 H 0.672646 0.819759 0.773358 0.033 Uiso 1 1 calc R U . . .
C35 C 0.46417(10) 0.07315(11) 0.48917(7) 0.0259(4) Uani 1 1 d . . . . .
C36 C 0.44610(10) 0.01389(12) 0.52081(7) 0.0279(4) Uani 1 1 d . . . . .
H36 H 0.409793 0.023110 0.534767 0.033 Uiso 1 1 calc R U . . .
C37 C 0.51857(10) 0.05835(12) 0.46829(8) 0.0278(4) Uani 1 1 d . . . . .
H37 H 0.531063 0.097261 0.446967 0.033 Uiso 1 1 calc R U . . .
C38 C 0.42563(10) 0.15179(12) 0.47843(8) 0.0284(4) Uani 1 1 d . . . . .

loop_
_atom_site_aniso_label
_atom_site_aniso_U_11
_atom_site_aniso_U_22
_atom_site_aniso_U_33
_atom_site_aniso_U_23
_atom_site_aniso_U_13
_atom_site_aniso_U_12
Zn1 0.02694(12) 0.03112(13) 0.02560(12) -0.00064(9) 0.01287(9) -0.00254(9)
S1 0.0243(2) 0.0539(3) 0.0228(2) 0.0048(2) 0.00844(19) -0.0014(2)
S2 0.0492(3) 0.0458(3) 0.0205(2) 0.0040(2) 0.0057(2) -0.0213(3)
O1 0.0419(8) 0.0352(8) 0.0308(7) 0.0024(6) 0.0187(6) 0.0046(6)
O2 0.0318(8) 0.0386(8) 0.0327(8) -0.0018(6) 0.0154(6) 0.0034(6)
N1 0.0306(9) 0.0323(9) 0.0299(9) -0.0033(7) 0.0123(7) -0.0030(7)
N2 0.0309(8) 0.0261(8) 0.0220(8) -0.0011(6) 0.0106(7) -0.0023(7)
C1 0.0235(9) 0.0357(11) 0.0176(9) 0.0045(7) 0.0037(7) -0.0041(8)
C2 0.0263(10) 0.0317(10) 0.0189(9) -0.0003(7) 0.0083(7) -0.0038(8)
C3 0.0296(10) 0.0321(10) 0.0278(10) 0.0031(8) 0.0088(8) 0.0014(8)
C4 0.0442(13) 0.0345(11) 0.0402(12) 0.0075(9) 0.0219(10) -0.0032(9)
C5 0.0341(11) 0.0426(13) 0.0513(14) 0.0004(10) 0.0259(10) -0.0059(10)
C6 0.0249(11) 0.0529(14) 0.0621(16) 0.0122(12) 0.0144(11) 0.0046(10)
C7 0.0306(11) 0.0434(13) 0.0509(14) 0.0222(11) 0.0094(10) 0.0009(10)
C8 0.0253(9) 0.0357(11) 0.0231(9) 0.0029(8) 0.0091(8) -0.0096(8)
C9 0.0229(9) 0.0368(11) 0.0225(9) 0.0019(8) 0.0069(8) -0.0091(8)
C10 0.0227(9) 0.0380(11) 0.0220(9) 0.0040(8) 0.0067(8) -0.0065(8)
C11 0.0270(10) 0.0424(12) 0.0236(9) 0.0033(8) 0.0099(8) -0.0086(8)
C12 0.0309(11) 0.0610(15) 0.0225(10) 0.0038(10) 0.0066(8) -0.0033(10)
C13 0.0262(10) 0.0320(10) 0.0255(10) 0.0023(8) 0.0102(8) -0.0053(8)
C14 0.0443(13) 0.0803(18) 0.0240(11) -0.0020(11) 0.0098(10) 0.0296(13)
C15 0.0438(13) 0.0671(16) 0.0251(11) 0.0010(10) 0.0073(10) 0.0242(12)
C16 0.0284(12) 0.0715(17) 0.0495(14) -0.0336(13) -0.0013(10) 0.0117(11)
C17 0.0287(11) 0.0554(15) 0.0424(13) -0.0181(11) -0.0049(10) 0.0088(10)
C18 0.0279(10) 0.0349(11) 0.0218(9) 0.0066(8) 0.0024(8) -0.0037(8)
C19 0.0285(10) 0.0325(11) 0.0315(11) -0.0007(9) 0.0016(8) -0.0019(8)
C20 0.0439(14) 0.0451(14) 0.0512(15) 0.0136(11) 0.0058(11) 0.0052(11)
C21 0.0581(17) 0.0505(16) 0.079(2) 0.0032(15) 0.0092(15) 0.0284(14)
C22 0.079(2) 0.076(2) 0.065(2) -0.0046(16) 0.0242(17) 0.0375(17)
C23 0.090(2) 0.077(2) 0.0421(15) 0.0034(14) 0.0231(15) 0.0419(17)
C24 0.0603(16) 0.0489(14) 0.0326(12) 0.0028(10) 0.0132(11) 0.0218(12)
C25 0.0347(11) 0.0315(10) 0.0271(10) 0.0032(8) 0.0076(9) -0.0066(8)
C26 0.0304(10) 0.0264(9) 0.0213(9) 0.0011(7) 0.0075(8) -0.0011(8)
C27 0.0324(10) 0.0247(9) 0.0212(9) 0.0000(7) 0.0099(8) -0.0012(8)
C28 0.0461(13) 0.0465(13) 0.0267(11) 0.0059(9) 0.0025(10) -0.0219(11)
C29 0.0737(19) 0.091(2) 0.0285(13) 0.0180(13) -0.0098(12) -0.0467(17)
C30 0.0285(10) 0.0214(9) 0.0222(9) -0.0023(7) 0.0093(8) -0.0002(7)
C31 0.0304(10) 0.0326(10) 0.0219(9) 0.0008(8) 0.0140(8) -0.0017(8)
C32 0.0311(10) 0.0347(11) 0.0193(9) -0.0014(8) 0.0102(8) -0.0009(8)
C33 0.0338(11) 0.0258(10) 0.0289(10) 0.0029(8) 0.0136(9) -0.0039(8)
C34 0.0358(11) 0.0246(9) 0.0226(9) 0.0035(7) 0.0091(8) -0.0011(8)
C35 0.0249(9) 0.0339(10) 0.0168(9) -0.0058(7) 0.0042(7) -0.0022(8)
C36 0.0235(9) 0.0405(11) 0.0202(9) -0.0047(8) 0.0081(7) -0.0005(8)
C37 0.0275(10) 0.0354(10) 0.0202(9) -0.0015(8) 0.0076(8) -0.0033(8)
C38 0.0270(10) 0.0348(11) 0.0215(9) -0.0068(8) 0.0056(8) -0.0027(8)

loop_
_atom_type_symbol
_atom_type_description
_atom_type_scat_dispersion_real
_atom_type_scat_dispersion_imag
_atom_type_scat_source
C C 0.0033 0.0016 'International Tables Vol C Tables 4.2.6.8 and 6.1.1.4'
H H 0.0000 0.0000 'International Tables Vol C Tables 4.2.6.8 and 6.1.1.4'
N N 0.0061 0.0033 'International Tables Vol C Tables 4.2.6.8 and 6.1.1.4'
O O 0.0106 0.0060 'International Tables Vol C Tables 4.2.6.8 and 6.1.1.4'
S S 0.1246 0.1234 'International Tables Vol C Tables 4.2.6.8 and 6.1.1.4'
Zn Zn 0.2839 1.4301 'International Tables Vol C Tables 4.2.6.8 and 6.1.1.4'

loop_
_geom_angle_atom_site_label_1
_geom_angle_atom_site_label_2
_geom_angle_atom_site_label_3
_geom_angle
_geom_angle_site_symmetry_1
_geom_angle_site_symmetry_3
_geom_angle_publ_flag
O1 Zn1 N1 106.44(6) . . ?
O1 Zn1 N2 110.51(6) . 3_444 ?
N1 Zn1 N2 106.37(6) . 3_444 ?
C11 S1 C10 92.22(9) . . ?
C28 S2 C27 92.36(10) . . ?
C38 O1 Zn1 118.64(12) . . ?
C15 N1 Zn1 123.03(14) . . ?
C15 N1 C16 116.63(18) . . ?
C16 N1 Zn1 119.92(14) . . ?
C32 N2 Zn1 120.86(13) . 3 ?
C32 N2 C33 117.25(17) . . ?
C33 N2 Zn1 120.97(13) . 3 ?
C8 C1 C2 114.35(16) . . ?
C18 C1 C2 122.90(18) . . ?
C18 C1 C8 122.62(17) . . ?
C3 C2 C1 121.50(17) . . ?
C7 C2 C1 119.83(17) . . ?
C7 C2 C3 118.57(18) . . ?
C2 C3 H3 119.9 . . ?
C2 C3 C4 120.29(19) . . ?
C4 C3 H3 119.9 . . ?
C3 C4 H4 119.7 . . ?
C5 C4 C3 120.6(2) . . ?
C5 C4 H4 119.7 . . ?
C4 C5 H5 120.3 . . ?
C6 C5 C4 119.5(2) . . ?
C6 C5 H5 120.3 . . ?
C5 C6 H6 120.0 . . ?
C5 C6 C7 120.0(2) . . ?
C7 C6 H6 120.0 . . ?
C2 C7 C6 121.0(2) . . ?
C2 C7 H7 119.5 . . ?
C6 C7 H7 119.5 . . ?
C9 C8 C1 122.09(17) . . ?
C11 C8 C1 125.18(17) . . ?
C11 C8 C9 112.72(18) . . ?
C8 C9 H9 123.2 . . ?
C10 C9 C8 113.61(17) . . ?
C10 C9 H9 123.2 . . ?
C9 C10 S1 110.64(14) . . ?
C9 C10 C13 127.94(17) . . ?
C13 C10 S1 121.39(15) . . ?
C8 C11 S1 110.78(14) . . ?
C8 C11 C12 129.42(19) . . ?
C12 C11 S1 119.78(15) . . ?
C11 C12 H12A 109.5 . . ?
C11 C12 H12B 109.5 . . ?
C11 C12 H12C 109.5 . . ?
H12A C12 H12B 109.5 . . ?
H12A C12 H12C 109.5 . . ?
H12B C12 H12C 109.5 . . ?
C14 C13 C10 121.23(18) . . ?
C17 C13 C10 122.35(18) . . ?
C17 C13 C14 116.41(19) . . ?
C13 C14 H14 120.1 . . ?
C15 C14 C13 119.9(2) . . ?
C15 C14 H14 120.1 . . ?
N1 C15 C14 123.6(2) . . ?
N1 C15 H15 118.2 . . ?
C14 C15 H15 118.2 . . ?
N1 C16 H16 118.3 . . ?
N1 C16 C17 123.3(2) . . ?
C17 C16 H16 118.3 . . ?
C13 C17 H17 119.9 . . ?
C16 C17 C13 120.1(2) . . ?
C16 C17 H17 119.9 . . ?
C1 C18 C19 122.82(18) . . ?
C1 C18 C25 121.97(19) . . ?
C25 C18 C19 115.18(17) . . ?
C20 C19 C18 121.2(2) . . ?
C20 C19 C24 118.4(2) . . ?
C24 C19 C18 120.35(18) . . ?
C19 C20 H20 119.9 . . ?
C19 C20 C21 120.1(2) . . ?
C21 C20 H20 119.9 . . ?
C20 C21 H21 119.8 . . ?
C22 C21 C20 120.5(2) . . ?
C22 C21 H21 119.8 . . ?
C21 C22 H22 120.1 . . ?
C21 C22 C23 119.8(3) . . ?
C23 C22 H22 120.1 . . ?
C22 C23 H23 119.8 . . ?
C22 C23 C24 120.5(3) . . ?
C24 C23 H23 119.8 . . ?
C19 C24 H24 119.7 . . ?
C23 C24 C19 120.7(2) . . ?
C23 C24 H24 119.7 . . ?
C26 C25 C18 122.54(17) . . ?
C28 C25 C18 125.15(18) . . ?
C28 C25 C26 112.29(18) . . ?
C25 C26 H26 123.2 . . ?
C27 C26 C25 113.62(17) . . ?
C27 C26 H26 123.2 . . ?
C26 C27 S2 110.52(14) . . ?
C26 C27 C30 127.75(17) . . ?
C30 C27 S2 121.58(13) . . ?
C25 C28 S2 111.18(16) . . ?
C25 C28 C29 128.6(2) . . ?
C29 C28 S2 120.18(17) . . ?
C28 C29 H29A 109.5 . . ?
C28 C29 H29B 109.5 . . ?
C28 C29 H29C 109.5 . . ?
H29A C29 H29B 109.5 . . ?
H29A C29 H29C 109.5 . . ?
H29B C29 H29C 109.5 . . ?
C31 C30 C27 120.60(16) . . ?
C34 C30 C27 122.39(16) . . ?
C34 C30 C31 116.94(17) . . ?
C30 C31 H31 120.3 . . ?
C32 C31 C30 119.40(17) . . ?
C32 C31 H31 120.3 . . ?
N2 C32 C31 123.37(17) . . ?
N2 C32 H32 118.3 . . ?
C31 C32 H32 118.3 . . ?
N2 C33 H33 118.7 . . ?
N2 C33 C34 122.65(17) . . ?
C34 C33 H33 118.7 . . ?
C30 C34 H34 119.9 . . ?
C33 C34 C30 120.21(17) . . ?
C33 C34 H34 119.9 . . ?
C36 C35 C37 118.96(18) . . ?
C36 C35 C38 119.97(17) . . ?
C37 C35 C38 121.06(17) . . ?
C35 C36 H36 119.6 . . ?
C37 C36 C35 120.83(17) 5_656 . ?
C37 C36 H36 119.6 5_656 . ?
C35 C37 H37 119.9 . . ?
C36 C37 C35 120.20(18) 5_656 . ?
C36 C37 H37 119.9 5_656 . ?
O1 C38 C35 115.00(16) . . ?
O2 C38 O1 125.04(19) . . ?
O2 C38 C35 119.96(17) . . ?

loop_
_geom_bond_atom_site_label_1
_geom_bond_atom_site_label_2
_geom_bond_distance
_geom_bond_site_symmetry_2
_geom_bond_publ_flag
Zn1 O1 1.9409(14) . ?
Zn1 N1 2.0134(16) . ?
Zn1 N2 2.0311(16) 3_444 ?
S1 C10 1.7304(19) . ?
S1 C11 1.730(2) . ?
S2 C27 1.7288(19) . ?
S2 C28 1.721(2) . ?
O1 C38 1.286(2) . ?
O2 C38 1.238(2) . ?
N1 C15 1.319(3) . ?
N1 C16 1.333(3) . ?
N2 C32 1.345(2) . ?
N2 C33 1.350(2) . ?
C1 C2 1.496(2) . ?
C1 C8 1.489(3) . ?
C1 C18 1.339(3) . ?
C2 C3 1.382(3) . ?
C2 C7 1.377(3) . ?
C3 H3 0.9300 . ?
C3 C4 1.386(3) . ?
C4 H4 0.9300 . ?
C4 C5 1.376(3) . ?
C5 H5 0.9300 . ?
C5 C6 1.367(3) . ?
C6 H6 0.9300 . ?
C6 C7 1.389(3) . ?
C7 H7 0.9300 . ?
C8 C9 1.421(3) . ?
C8 C11 1.369(3) . ?
C9 H9 0.9300 . ?
C9 C10 1.360(3) . ?
C10 C13 1.460(3) . ?
C11 C12 1.496(3) . ?
C12 H12A 0.9600 . ?
C12 H12B 0.9600 . ?
C12 H12C 0.9600 . ?
C13 C14 1.383(3) . ?
C13 C17 1.373(3) . ?
C14 H14 0.9300 . ?
C14 C15 1.370(3) . ?
C15 H15 0.9300 . ?
C16 H16 0.9300 . ?
C16 C17 1.368(3) . ?
C17 H17 0.9300 . ?
C18 C19 1.495(3) . ?
C18 C25 1.492(3) . ?
C19 C20 1.384(3) . ?
C19 C24 1.398(3) . ?
C20 H20 0.9300 . ?
C20 C21 1.400(4) . ?
C21 H21 0.9300 . ?
C21 C22 1.370(4) . ?
C22 H22 0.9300 . ?
C22 C23 1.372(4) . ?
C23 H23 0.9300 . ?
C23 C24 1.381(3) . ?
C24 H24 0.9300 . ?
C25 C26 1.417(3) . ?
C25 C28 1.378(3) . ?
C26 H26 0.9300 . ?
C26 C27 1.370(3) . ?
C27 C30 1.460(3) . ?
C28 C29 1.502(3) . ?
C29 H29A 0.9600 . ?
C29 H29B 0.9600 . ?
C29 H29C 0.9600 . ?
C30 C31 1.398(3) . ?
C30 C34 1.395(3) . ?
C31 H31 0.9300 . ?
C31 C32 1.374(3) . ?
C32 H32 0.9300 . ?
C33 H33 0.9300 . ?
C33 C34 1.371(3) . ?
C34 H34 0.9300 . ?
C35 C36 1.394(3) . ?
C35 C37 1.396(3) . ?
C35 C38 1.504(3) . ?
C36 H36 0.9300 . ?
C36 C37 1.381(3) 5_656 ?
C37 H37 0.9300 . ?

loop_
_geom_torsion_atom_site_label_1
_geom_torsion_atom_site_label_2
_geom_torsion_atom_site_label_3
_geom_torsion_atom_site_label_4
_geom_torsion
_geom_torsion_site_symmetry_1
_geom_torsion_site_symmetry_2
_geom_torsion_site_symmetry_3
_geom_torsion_site_symmetry_4
_geom_torsion_publ_flag
Zn1 O1 C38 O2 5.0(3) . . . . ?
Zn1 O1 C38 C35 -174.39(12) . . . . ?
Zn1 N1 C15 C14 173.4(2) . . . . ?
Zn1 N1 C16 C17 -174.6(2) . . . . ?
Zn1 N2 C32 C31 -167.00(15) 3 . . . ?
Zn1 N2 C33 C34 165.89(15) 3 . . . ?
S1 C10 C13 C14 -171.49(18) . . . . ?
S1 C10 C13 C17 8.2(3) . . . . ?
S2 C27 C30 C31 -171.16(14) . . . . ?
S2 C27 C30 C34 5.9(3) . . . . ?
N1 C16 C17 C13 1.3(4) . . . . ?
N2 C33 C34 C30 0.7(3) . . . . ?
C1 C2 C3 C4 -178.54(18) . . . . ?
C1 C2 C7 C6 177.2(2) . . . . ?
C1 C8 C9 C10 179.83(17) . . . . ?
C1 C8 C11 S1 179.07(15) . . . . ?
C1 C8 C11 C12 0.6(3) . . . . ?
C1 C18 C19 C20 -122.1(2) . . . . ?
C1 C18 C19 C24 59.4(3) . . . . ?
C1 C18 C25 C26 -110.8(2) . . . . ?
C1 C18 C25 C28 70.5(3) . . . . ?
C2 C1 C8 C9 65.0(2) . . . . ?
C2 C1 C8 C11 -113.7(2) . . . . ?
C2 C1 C18 C19 8.8(3) . . . . ?
C2 C1 C18 C25 -172.95(17) . . . . ?
C2 C3 C4 C5 2.0(3) . . . . ?
C3 C2 C7 C6 0.9(3) . . . . ?
C3 C4 C5 C6 -0.2(3) . . . . ?
C4 C5 C6 C7 -1.2(4) . . . . ?
C5 C6 C7 C2 0.9(4) . . . . ?
C7 C2 C3 C4 -2.3(3) . . . . ?
C8 C1 C2 C3 67.4(2) . . . . ?
C8 C1 C2 C7 -108.8(2) . . . . ?
C8 C1 C18 C19 -175.48(17) . . . . ?
C8 C1 C18 C25 2.8(3) . . . . ?
C8 C9 C10 S1 1.7(2) . . . . ?
C8 C9 C10 C13 -176.15(18) . . . . ?
C9 C8 C11 S1 0.3(2) . . . . ?
C9 C8 C11 C12 -178.2(2) . . . . ?
C9 C10 C13 C14 6.2(3) . . . . ?
C9 C10 C13 C17 -174.2(2) . . . . ?
C10 S1 C11 C8 0.60(16) . . . . ?
C10 S1 C11 C12 179.27(17) . . . . ?
C10 C13 C14 C15 178.6(2) . . . . ?
C10 C13 C17 C16 -179.5(2) . . . . ?
C11 S1 C10 C9 -1.34(15) . . . . ?
C11 S1 C10 C13 176.71(16) . . . . ?
C11 C8 C9 C10 -1.3(2) . . . . ?
C13 C14 C15 N1 0.6(4) . . . . ?
C14 C13 C17 C16 0.2(4) . . . . ?
C15 N1 C16 C17 -1.8(4) . . . . ?
C16 N1 C15 C14 0.8(4) . . . . ?
C17 C13 C14 C15 -1.0(4) . . . . ?
C18 C1 C2 C3 -116.6(2) . . . . ?
C18 C1 C2 C7 67.3(3) . . . . ?
C18 C1 C8 C9 -111.1(2) . . . . ?
C18 C1 C8 C11 70.2(3) . . . . ?
C18 C19 C20 C21 179.0(2) . . . . ?
C18 C19 C24 C23 179.3(2) . . . . ?
C18 C25 C26 C27 179.74(18) . . . . ?
C18 C25 C28 S2 -179.51(17) . . . . ?
C18 C25 C28 C29 2.4(4) . . . . ?
C19 C18 C25 C26 67.6(3) . . . . ?
C19 C18 C25 C28 -111.2(2) . . . . ?
C19 C20 C21 C22 2.0(4) . . . . ?
C20 C19 C24 C23 0.8(4) . . . . ?
C20 C21 C22 C23 0.2(5) . . . . ?
C21 C22 C23 C24 -1.9(5) . . . . ?
C22 C23 C24 C19 1.4(5) . . . . ?
C24 C19 C20 C21 -2.5(4) . . . . ?
C25 C18 C19 C20 59.6(3) . . . . ?
C25 C18 C19 C24 -118.9(2) . . . . ?
C25 C26 C27 S2 0.5(2) . . . . ?
C25 C26 C27 C30 -175.14(18) . . . . ?
C26 C25 C28 S2 1.6(3) . . . . ?
C26 C25 C28 C29 -176.5(3) . . . . ?
C26 C27 C30 C31 4.0(3) . . . . ?
C26 C27 C30 C34 -178.91(19) . . . . ?
C27 S2 C28 C25 -1.17(19) . . . . ?
C27 S2 C28 C29 177.1(2) . . . . ?
C27 C30 C31 C32 173.22(17) . . . . ?
C27 C30 C34 C33 -174.19(18) . . . . ?
C28 S2 C27 C26 0.41(16) . . . . ?
C28 S2 C27 C30 176.32(17) . . . . ?
C28 C25 C26 C27 -1.4(3) . . . . ?
C30 C31 C32 N2 1.5(3) . . . . ?
C31 C30 C34 C33 3.0(3) . . . . ?
C32 N2 C33 C34 -3.3(3) . . . . ?
C33 N2 C32 C31 2.2(3) . . . . ?
C34 C30 C31 C32 -4.0(3) . . . . ?
C36 C35 C37 C36 -0.3(3) . . . 5_656 ?
C36 C35 C38 O1 -170.75(17) . . . . ?
C36 C35 C38 O2 9.8(3) . . . . ?
C37 C35 C36 C37 0.3(3) . . . 5_656 ?
C37 C35 C38 O1 9.8(3) . . . . ?
C37 C35 C38 O2 -169.69(17) . . . . ?
C38 C35 C36 C37 -179.22(16) . . . 5_656 ?
C38 C35 C37 C36 179.22(16) . . . 5_656 ?

loop_
_smtbx_masks_void_nr
_smtbx_masks_void_average_x
_smtbx_masks_void_average_y
_smtbx_masks_void_average_z
_smtbx_masks_void_volume
_smtbx_masks_void_count_electrons
_smtbx_masks_void_content
1 -0.612 0.000 0.000 1178.5 284.7 ?
2 -0.260 0.500 0.500 1178.5 284.7 ?
